data_7055463
loop_
_publ_author_name
'Lahoud, Marcelo G.'
'Muniz, Elaine C.'
'Arroyos, Guilherme'
'F\'avaro, Marcelo A.'
'Davolos, Marian R.'
'D'Vries, Richard F.'
'Ellena, Javier'
'Freitas, Rafael S.'
'Arrighi, Everton'
'Frem, Regina C. G.'

_publ_section_title
;
 Rare earth coordination dinuclear compounds constructed from
 3,5-dicarboxypyrazolate and succinate intermetallic bridges
;
_journal_issue 6
_journal_name_full 'New J. Chem.'
_journal_page_first 5338
_journal_paper_doi 10.1039/C6NJ00140H
_journal_volume 40
_journal_year 2016
_chemical_formula_moiety '2(C14 H24 N4 Nd2 O20), 1.5(H4 O2)'
_chemical_formula_sum 'C28 H54 N8 Nd4 O43'
_chemical_formula_weight 1767.75
_chemical_name_systematic
;
 ?
;
_space_group_crystal_system triclinic
_space_group_IT_number 2
_space_group_name_Hall '-P 1'
_space_group_name_H-M_alt 'P -1'
_symmetry_space_group_name_Hall '-P 1'
_symmetry_space_group_name_H-M 'P -1'
_atom_sites_solution_hydrogens mixed
_audit_creation_date 2015-11-26
_audit_creation_method
;
Olex2 1.2
(compiled 2015.09.30 svn.r3233 for OlexSys, GUI svn.r5103)
;
_audit_update_record
;
2015-11-30 deposited with the CCDC.
2016-04-08 downloaded from the CCDC.
;
_cell_angle_alpha 73.6180(10)
_cell_angle_beta 70.0120(10)
_cell_angle_gamma 64.0480(10)
_cell_formula_units_Z 1
_cell_length_a 10.22400(10)
_cell_length_b 11.50800(10)
_cell_length_c 13.6380(2)
_cell_measurement_reflns_used 24895
_cell_measurement_temperature 293(2)
_cell_measurement_theta_max 27.458
_cell_measurement_theta_min 2.91
_cell_volume 1339.14(3)
_computing_molecular_graphics 'Olex2 (Dolomanov et al., 2009)'
_computing_publication_material 'Olex2 (Dolomanov et al., 2009)'
_computing_structure_refinement 'ShelXL (Sheldrick, 2015)'
_diffrn_ambient_temperature 293.15
_diffrn_detector_area_resol_mean 9
_diffrn_measured_fraction_theta_full 0.995
_diffrn_measured_fraction_theta_max 0.981
_diffrn_measurement_device_type KappaCCD
_diffrn_measurement_method 'CCD rotation images, thick slices'
_diffrn_radiation_type MoK\a
_diffrn_radiation_wavelength 0.71073
_diffrn_reflns_av_R_equivalents 0.0570
_diffrn_reflns_av_unetI/netI 0.0396
_diffrn_reflns_Laue_measured_fraction_full 0.995
_diffrn_reflns_Laue_measured_fraction_max 0.981
_diffrn_reflns_limit_h_max 13
_diffrn_reflns_limit_h_min -12
_diffrn_reflns_limit_k_max 14
_diffrn_reflns_limit_k_min -14
_diffrn_reflns_limit_l_max 17
_diffrn_reflns_limit_l_min -17
_diffrn_reflns_number 19964
_diffrn_reflns_point_group_measured_fraction_full 0.995
_diffrn_reflns_point_group_measured_fraction_max 0.981
_diffrn_reflns_theta_full 25.242
_diffrn_reflns_theta_max 27.510
_diffrn_reflns_theta_min 3.115
_diffrn_source 'Enraf Nonius FR590'
_exptl_absorpt_coefficient_mu 3.936
_exptl_absorpt_correction_T_max 0.650
_exptl_absorpt_correction_T_min 0.404
_exptl_absorpt_correction_type gaussian
_exptl_absorpt_process_details
;
P. Coppens, L. Leiserowitz, D Rabinovich, Acta Cryst.
   (1965), 18, 1035-1038
;
_exptl_crystal_colour 'light violet'
_exptl_crystal_colour_modifier light
_exptl_crystal_colour_primary violet
_exptl_crystal_density_diffrn 2.192
_exptl_crystal_density_method 'not measured'
_exptl_crystal_description prism
_exptl_crystal_F_000 862
_exptl_crystal_size_max 0.28
_exptl_crystal_size_mid 0.18
_exptl_crystal_size_min 0.17
_refine_diff_density_max 1.761
_refine_diff_density_min -1.343
_refine_diff_density_rms 0.157
_refine_ls_extinction_coef 0.0049(4)
_refine_ls_extinction_expression Fc^*^=kFc[1+0.001xFc^2^\l^3^/sin(2\q)]^-1/4^
_refine_ls_extinction_method 'SHELXL-2014/7 (Sheldrick 2014'
_refine_ls_goodness_of_fit_ref 1.111
_refine_ls_hydrogen_treatment constr
_refine_ls_matrix_type full
_refine_ls_number_parameters 387
_refine_ls_number_reflns 6030
_refine_ls_number_restraints 0
_refine_ls_restrained_S_all 1.111
_refine_ls_R_factor_all 0.0408
_refine_ls_R_factor_gt 0.0368
_refine_ls_shift/su_max 0.001
_refine_ls_shift/su_mean 0.000
_refine_ls_structure_factor_coef Fsqd
_refine_ls_weighting_details 'w=1/[\s^2^(Fo^2^)+(0.0269P)^2^+7.2599P] where P=(Fo^2^+2Fc^2^)/3'
_refine_ls_weighting_scheme calc
_refine_ls_wR_factor_gt 0.0878
_refine_ls_wR_factor_ref 0.0901
_reflns_Friedel_coverage 0.000
_reflns_number_gt 5468
_reflns_number_total 6030
_reflns_threshold_expression 'I > 2\s(I)'
_cod_data_source_file c6nj00140h2.cif
_cod_data_source_block Ndsuc
_cod_depositor_comments 'Adding full bibliography for 7055457--7055469.cif.'
_cod_database_code 7055463
_shelx_space_group_comment
;
The symmetry employed for this shelxl refinement is uniquely defined
by the following loop, which should always be used as a source of
symmetry information in preference to the above space-group names.
They are only intended as comments.
;
_shelx_estimated_absorpt_t_max 0.554
_shelx_estimated_absorpt_t_min 0.405
_olex2_refinement_description
;
1. Fixed Uiso
 At 1.2 times of:
  All C(H) groups, All C(H,H) groups, All N(H) groups
 At 1.5 times of:
  All O(H,H) groups
2. Others
 Fixed Sof: O1W(0.5) H1WA(0.5) H1WB(0.5)
3.a Riding coordinates:
 O5(H5A,H5B), O7(H7A,H7B), O8(H8A,H8B), O11(H11A,H11B), C18(H18A,H18B),
 C19(H19A,H19B), O1W(H1WA,H1WB)
3.b Free rotating group:
 O2W(H2WA,H2WB)
3.c Rotating group:
 O6(H6A,H6B), O12(H12A,H12B), O13(H13A,H13B), O14(H14A,H14B)
3.d Aromatic/amide H refined with riding coordinates:
 N1'(H1'), N1(H1), C3'(H3'), C3(H3)
;
_shelx_shelxl_version_number 2014/7
_olex2_submission_special_instructions 'No special instructions were received'

loop_
_space_group_symop_operation_xyz
'x, y, z'
'-x, -y, -z'

loop_
_atom_site_label
_atom_site_type_symbol
_atom_site_fract_x
_atom_site_fract_y
_atom_site_fract_z
_atom_site_U_iso_or_equiv
_atom_site_adp_type
_atom_site_occupancy
_atom_site_site_symmetry_order
_atom_site_calc_flag
_atom_site_refinement_flags_posn
_atom_site_refinement_flags_occupancy
Nd1 Nd -0.09577(3) 0.54511(2) 0.29552(2) 0.01862(9) Uani 1 1 d . .
Nd2 Nd 0.27922(3) -0.10382(2) 0.20113(2) 0.01982(10) Uani 1 1 d . .
O1 O -0.1229(4) 0.5154(4) 0.1371(3) 0.0303(8) Uani 1 1 d . .
O1' O -0.3587(4) 0.5590(3) 0.3405(3) 0.0290(8) Uani 1 1 d . .
O2 O -0.2734(6) 0.5192(4) 0.0489(5) 0.0538(14) Uani 1 1 d . .
O2' O -0.5300(4) 0.4718(4) 0.3798(3) 0.0343(9) Uani 1 1 d . .
O3' O -0.1489(5) -0.0853(4) 0.4222(5) 0.0626(16) Uani 1 1 d . .
O3 O -0.1461(4) -0.0403(4) 0.1170(3) 0.0320(9) Uani 1 1 d . .
O4 O 0.0764(4) -0.1238(3) 0.1547(3) 0.0281(8) Uani 1 1 d . .
O4' O 0.0766(4) -0.0731(4) 0.3599(3) 0.0302(8) Uani 1 1 d . .
O5 O 0.0800(5) 0.6325(4) 0.1513(3) 0.0404(10) Uani 1 1 d . .
H5A H 0.0875 0.7213 0.1271 0.061 Uiso 1 1 d R .
H5B H 0.1747 0.6040 0.1131 0.061 Uiso 1 1 d R .
O6 O -0.2554(4) 0.7765(4) 0.2389(4) 0.0357(9) Uani 1 1 d . .
H6A H -0.3139 0.7813 0.2012 0.054 Uiso 1 1 d GR .
H6B H -0.1987 0.8222 0.1996 0.054 Uiso 1 1 d GR .
O7 O -0.0088(5) 0.6774(4) 0.3624(4) 0.0395(10) Uani 1 1 d . .
H7A H 0.0358 0.6984 0.3932 0.059 Uiso 1 1 d R .
H7B H -0.0431 0.7478 0.3161 0.059 Uiso 1 1 d R .
O8 O -0.2243(5) 0.5721(6) 0.4793(3) 0.0525(13) Uani 1 1 d . .
H8A H -0.3033 0.5435 0.5180 0.079 Uiso 1 1 d R .
H8B H -0.1865 0.5945 0.5276 0.079 Uiso 1 1 d R .
O9 O 0.1103(4) 0.4008(4) 0.3839(3) 0.0331(9) Uani 1 1 d . .
O10 O 0.1473(4) 0.3625(4) 0.2270(3) 0.0277(8) Uani 1 1 d . .
O11 O 0.3041(5) -0.3373(4) 0.2456(4) 0.0446(11) Uani 1 1 d . .
H11A H 0.2436 -0.3497 0.2235 0.067 Uiso 1 1 d R .
H11B H 0.3111 -0.3891 0.3061 0.067 Uiso 1 1 d R .
O12 O 0.3370(4) -0.0914(4) 0.0112(3) 0.0356(9) Uani 1 1 d . .
H12A H 0.4037 -0.0518 -0.0253 0.053 Uiso 1 1 d GR .
H12B H 0.2543 -0.0470 -0.0149 0.053 Uiso 1 1 d GR .
O13 O 0.5593(5) -0.2370(4) 0.1241(4) 0.0439(10) Uani 1 1 d . .
H13A H 0.5958 -0.1986 0.0593 0.066 Uiso 1 1 d GR .
H13B H 0.5737 -0.3177 0.1185 0.066 Uiso 1 1 d GR .
O14 O 0.4095(5) -0.2063(4) 0.3451(3) 0.0392(10) Uani 1 1 d . .
H14A H 0.4274 -0.1481 0.3644 0.059 Uiso 1 1 d GR .
H14B H 0.4975 -0.2704 0.3248 0.059 Uiso 1 1 d GR .
O15 O 0.2725(4) 0.0725(4) 0.2820(3) 0.0304(8) Uani 1 1 d . .
O16 O 0.4250(5) 0.0431(5) 0.1258(4) 0.0427(10) Uani 1 1 d . .
N1' N -0.0551(5) 0.1938(4) 0.3718(3) 0.0238(8) Uani 1 1 d . .
H1' H 0.0402 0.1618 0.3658 0.029 Uiso 1 1 calc R .
N1 N 0.0325(5) 0.2462(4) 0.1295(4) 0.0248(9) Uani 1 1 d . .
H1 H 0.0873 0.2805 0.1373 0.030 Uiso 1 1 calc R .
N2' N -0.1392(5) 0.3222(4) 0.3636(4) 0.0246(8) Uani 1 1 d . .
N2 N 0.0702(5) 0.1167(4) 0.1401(3) 0.0243(8) Uani 1 1 d . .
C1 C -0.1712(6) 0.4619(5) 0.0962(4) 0.0266(10) Uani 1 1 d . .
C1' C -0.0642(6) -0.0249(5) 0.3916(4) 0.0279(11) Uani 1 1 d . .
C2' C -0.1363(6) 0.1205(5) 0.3906(4) 0.0233(9) Uani 1 1 d . .
C2 C -0.1016(6) 0.3164(5) 0.1052(4) 0.0235(10) Uani 1 1 d . .
C3' C -0.2838(5) 0.2063(5) 0.3961(4) 0.0246(10) Uani 1 1 d . .
H3' H -0.3673 0.1859 0.4089 0.029 Uiso 1 1 calc R .
C3 C -0.1533(6) 0.2273(5) 0.0988(4) 0.0239(10) Uani 1 1 d . .
H3 H -0.2420 0.2449 0.0825 0.029 Uiso 1 1 calc R .
C4 C -0.0441(5) 0.1052(5) 0.1218(4) 0.0218(9) Uani 1 1 d . .
C4' C -0.2796(5) 0.3296(5) 0.3784(4) 0.0226(9) Uani 1 1 d . .
C5' C -0.3996(5) 0.4622(5) 0.3673(4) 0.0227(9) Uani 1 1 d . .
C5 C -0.0389(6) -0.0288(5) 0.1312(4) 0.0232(9) Uani 1 1 d . .
C17 C 0.3749(5) 0.0964(5) 0.2077(4) 0.0254(10) Uani 1 1 d . .
C18 C 0.4432(6) 0.1861(6) 0.2138(5) 0.0340(12) Uani 1 1 d . .
H18A H 0.5450 0.1338 0.2208 0.041 Uiso 1 1 d R .
H18B H 0.4458 0.2497 0.1495 0.041 Uiso 1 1 d R .
C19 C 0.3567(6) 0.2593(6) 0.3071(5) 0.0347(13) Uani 1 1 d . .
H19A H 0.4087 0.3126 0.3067 0.042 Uiso 1 1 d R .
H19B H 0.3579 0.1945 0.3708 0.042 Uiso 1 1 d R .
C20 C 0.1968(5) 0.3444(5) 0.3050(4) 0.0235(10) Uani 1 1 d . .
O1W O 0.4362(14) 0.5247(15) 0.0697(12) 0.089(5) Uani 0.5 1 d . P
H1WA H 0.5253 0.5226 0.0541 0.134 Uiso 0.5 1 d R P
H1WB H 0.4282 0.4956 0.0219 0.134 Uiso 0.5 1 d R P
O2W O 0.4229(10) 0.0757(9) 0.5839(8) 0.103(3) Uani 1 1 d . .
H2WA H 0.3554 0.0762 0.6428 0.154 Uiso 1 1 d G .
H2WB H 0.4009 0.1532 0.5482 0.154 Uiso 1 1 d G .

loop_
_atom_site_aniso_label
_atom_site_aniso_U_11
_atom_site_aniso_U_22
_atom_site_aniso_U_33
_atom_site_aniso_U_23
_atom_site_aniso_U_13
_atom_site_aniso_U_12
Nd1 0.01783(14) 0.01630(14) 0.02421(15) -0.00339(9) -0.00768(10) -0.00675(10)
Nd2 0.01723(14) 0.01645(14) 0.02661(15) -0.00340(9) -0.00834(10) -0.00501(10)
O1 0.040(2) 0.0236(18) 0.035(2) -0.0074(15) -0.0191(17) -0.0091(16)
O1' 0.0223(17) 0.0207(17) 0.046(2) -0.0020(15) -0.0128(16) -0.0086(14)
O2 0.058(3) 0.026(2) 0.094(4) -0.008(2) -0.059(3) -0.002(2)
O2' 0.0178(17) 0.030(2) 0.053(2) 0.0001(17) -0.0105(16) -0.0107(15)
O3' 0.034(2) 0.030(2) 0.119(5) -0.024(3) 0.003(3) -0.017(2)
O3 0.032(2) 0.0277(19) 0.048(2) 0.0047(16) -0.0259(18) -0.0167(16)
O4 0.0244(17) 0.0198(17) 0.044(2) -0.0013(15) -0.0158(16) -0.0088(14)
O4' 0.0242(18) 0.0235(18) 0.036(2) -0.0030(15) -0.0048(15) -0.0059(15)
O5 0.054(3) 0.039(2) 0.035(2) -0.0046(18) -0.0017(19) -0.031(2)
O6 0.030(2) 0.0234(19) 0.056(3) 0.0024(17) -0.0187(19) -0.0118(16)
O7 0.045(2) 0.036(2) 0.050(3) -0.0119(19) -0.010(2) -0.0241(19)
O8 0.039(2) 0.105(4) 0.035(2) -0.029(3) 0.0032(19) -0.045(3)
O9 0.0263(18) 0.036(2) 0.036(2) -0.0148(17) -0.0147(16) -0.0001(16)
O10 0.0261(18) 0.0304(19) 0.0326(19) -0.0077(15) -0.0127(15) -0.0103(15)
O11 0.047(3) 0.028(2) 0.070(3) 0.005(2) -0.037(2) -0.0144(19)
O12 0.0285(19) 0.052(3) 0.029(2) -0.0049(18) -0.0090(16) -0.0172(18)
O13 0.032(2) 0.037(2) 0.063(3) -0.019(2) -0.020(2) 0.0002(18)
O14 0.037(2) 0.032(2) 0.042(2) -0.0100(18) -0.0198(18) 0.0020(17)
O15 0.0278(19) 0.0275(19) 0.036(2) -0.0102(15) -0.0050(16) -0.0101(15)
O16 0.041(2) 0.049(3) 0.046(2) -0.026(2) 0.0070(19) -0.027(2)
N1' 0.0180(19) 0.0174(19) 0.035(2) -0.0033(16) -0.0083(17) -0.0048(15)
N1 0.025(2) 0.019(2) 0.035(2) -0.0047(17) -0.0146(18) -0.0064(16)
N2' 0.0182(19) 0.022(2) 0.033(2) -0.0040(17) -0.0082(17) -0.0063(16)
N2 0.023(2) 0.019(2) 0.031(2) -0.0065(16) -0.0095(17) -0.0057(16)
C1 0.027(2) 0.021(2) 0.034(3) -0.005(2) -0.015(2) -0.005(2)
C1' 0.029(3) 0.021(2) 0.033(3) -0.005(2) -0.004(2) -0.011(2)
C2' 0.024(2) 0.021(2) 0.026(2) -0.0064(18) -0.0038(19) -0.0089(19)
C2 0.025(2) 0.020(2) 0.026(2) -0.0032(18) -0.0118(19) -0.0056(19)
C3' 0.021(2) 0.027(2) 0.028(2) -0.0055(19) -0.0051(19) -0.012(2)
C3 0.022(2) 0.023(2) 0.030(2) -0.0020(19) -0.0128(19) -0.0080(19)
C4 0.022(2) 0.019(2) 0.027(2) -0.0068(18) -0.0084(18) -0.0062(18)
C4' 0.020(2) 0.024(2) 0.025(2) -0.0051(18) -0.0070(18) -0.0082(19)
C5' 0.019(2) 0.023(2) 0.026(2) -0.0033(18) -0.0071(18) -0.0084(19)
C5 0.027(2) 0.021(2) 0.024(2) 0.0009(18) -0.0095(19) -0.0120(19)
C17 0.019(2) 0.018(2) 0.042(3) -0.011(2) -0.009(2) -0.0041(18)
C18 0.021(2) 0.031(3) 0.058(4) -0.022(3) -0.007(2) -0.008(2)
C19 0.024(3) 0.030(3) 0.056(4) -0.019(3) -0.017(2) -0.002(2)
C20 0.023(2) 0.019(2) 0.034(3) -0.0081(19) -0.011(2) -0.0087(19)
O1W 0.051(7) 0.118(12) 0.123(12) -0.079(10) -0.007(7) -0.027(7)
O2W 0.082(5) 0.107(6) 0.111(7) -0.045(5) -0.017(5) -0.018(5)

loop_
_atom_type_symbol
_atom_type_description
_atom_type_scat_dispersion_real
_atom_type_scat_dispersion_imag
_atom_type_scat_source
C C 0.0033 0.0016 'International Tables Vol C Tables 4.2.6.8 and 6.1.1.4'
H H 0.0000 0.0000 'International Tables Vol C Tables 4.2.6.8 and 6.1.1.4'
N N 0.0061 0.0033 'International Tables Vol C Tables 4.2.6.8 and 6.1.1.4'
Nd Nd -0.1943 3.0179 'International Tables Vol C Tables 4.2.6.8 and 6.1.1.4'
O O 0.0106 0.0060 'International Tables Vol C Tables 4.2.6.8 and 6.1.1.4'

loop_
_geom_angle_atom_site_label_1
_geom_angle_atom_site_label_2
_geom_angle_atom_site_label_3
_geom_angle
O1 Nd1 O1' 75.27(14)
O1 Nd1 O5 75.92(14)
O1 Nd1 O6 81.75(13)
O1 Nd1 O7 142.03(14)
O1 Nd1 O8 143.35(14)
O1 Nd1 O9 125.93(13)
O1 Nd1 O10 75.21(12)
O1 Nd1 N2' 80.19(13)
O1 Nd1 C20 100.91(13)
O1' Nd1 O6 72.34(12)
O1' Nd1 O7 125.41(13)
O1' Nd1 O9 130.12(13)
O1' Nd1 O10 129.10(12)
O1' Nd1 N2' 62.97(12)
O1' Nd1 C20 137.43(12)
O5 Nd1 O1' 139.13(14)
O5 Nd1 O6 75.37(14)
O5 Nd1 O7 68.60(14)
O5 Nd1 O9 90.42(15)
O5 Nd1 O10 68.66(14)
O5 Nd1 N2' 137.74(14)
O5 Nd1 C20 76.42(15)
O6 Nd1 O7 76.73(14)
O6 Nd1 O10 140.89(13)
O6 Nd1 N2' 134.68(12)
O6 Nd1 C20 150.06(13)
O7 Nd1 N2' 136.26(14)
O7 Nd1 C20 83.85(14)
O8 Nd1 O1' 68.18(14)
O8 Nd1 O5 136.01(15)
O8 Nd1 O6 89.57(17)
O8 Nd1 O7 67.76(15)
O8 Nd1 O9 78.84(15)
O8 Nd1 O10 127.21(16)
O8 Nd1 N2' 81.07(16)
O8 Nd1 C20 104.02(16)
O9 Nd1 O6 145.25(13)
O9 Nd1 O7 68.55(14)
O9 Nd1 O10 51.41(12)
O9 Nd1 N2' 76.11(13)
O9 Nd1 C20 25.86(13)
O10 Nd1 O7 103.05(13)
O10 Nd1 N2' 71.81(12)
O10 Nd1 C20 25.75(13)
N2' Nd1 C20 74.53(13)
O4 Nd2 O11 70.41(12)
O4 Nd2 O13 121.55(13)
O4 Nd2 O15 130.20(12)
O4 Nd2 O16 134.17(14)
O4 Nd2 N2 63.33(12)
O4 Nd2 C17 139.80(12)
O4' Nd2 O4 76.09(13)
O4' Nd2 O11 85.34(15)
O4' Nd2 O12 143.59(13)
O4' Nd2 O13 144.82(14)
O4' Nd2 O14 76.24(14)
O4' Nd2 O15 71.77(13)
O4' Nd2 O16 122.46(13)
O4' Nd2 N2 77.65(13)
O4' Nd2 C17 97.20(14)
O11 Nd2 O13 74.65(16)
O11 Nd2 O15 140.74(14)
O11 Nd2 O16 143.78(15)
O11 Nd2 N2 133.24(13)
O11 Nd2 C17 149.49(14)
O12 Nd2 O4 70.14(13)
O12 Nd2 O11 95.64(16)
O12 Nd2 O13 68.42(14)
O12 Nd2 O14 138.93(14)
O12 Nd2 O15 121.77(14)
O12 Nd2 O16 75.68(14)
O12 Nd2 N2 75.41(14)
O12 Nd2 C17 99.78(15)
O13 Nd2 N2 136.67(15)
O13 Nd2 C17 86.77(14)
O14 Nd2 O4 135.71(14)
O14 Nd2 O11 73.50(14)
O14 Nd2 O13 70.51(14)
O14 Nd2 O15 70.35(13)
O14 Nd2 O16 90.00(16)
O14 Nd2 N2 140.20(13)
O14 Nd2 C17 77.60(15)
O15 Nd2 O13 106.43(13)
O15 Nd2 N2 73.24(13)
O15 Nd2 C17 25.50(14)
O16 Nd2 O13 69.43(15)
O16 Nd2 O15 51.20(13)
O16 Nd2 N2 79.34(15)
O16 Nd2 C17 25.82(14)
N2 Nd2 C17 76.48(13)
C1 O1 Nd1 147.5(4)
C5' O1' Nd1 125.8(3)
C5 O4 Nd2 125.4(3)
C1' O4' Nd2 142.3(4)
Nd1 O5 H5A 133.9
Nd1 O5 H5B 139.1
H5A O5 H5B 84.2
Nd1 O6 H6A 111.9
Nd1 O6 H6B 110.9
H6A O6 H6B 107.8
Nd1 O7 H7A 162.4
Nd1 O7 H7B 91.6
H7A O7 H7B 105.3
Nd1 O8 H8A 123.0
Nd1 O8 H8B 125.0
H8A O8 H8B 110.6
C20 O9 Nd1 95.0(3)
C20 O10 Nd1 93.2(3)
Nd2 O11 H11A 112.2
Nd2 O11 H11B 127.3
H11A O11 H11B 107.0
Nd2 O12 H12A 112.8
Nd2 O12 H12B 113.0
H12A O12 H12B 106.7
Nd2 O13 H13A 112.1
Nd2 O13 H13B 111.3
H13A O13 H13B 107.5
Nd2 O14 H14A 111.0
Nd2 O14 H14B 111.0
H14A O14 H14B 107.7
C17 O15 Nd2 93.9(3)
C17 O16 Nd2 94.5(3)
N2' N1' H1' 123.7
N2' N1' C2' 112.5(4)
C2' N1' H1' 123.7
N2 N1 H1 123.9
N2 N1 C2 112.3(4)
C2 N1 H1 123.9
N1' N2' Nd1 137.7(3)
N1' N2' C4' 104.6(4)
C4' N2' Nd1 116.5(3)
N1 N2 Nd2 138.7(3)
C4 N2 Nd2 116.2(3)
C4 N2 N1 104.8(4)
O1 C1 C2 117.5(4)
O2 C1 O1 126.1(5)
O2 C1 C2 116.4(5)
O3' C1' O4' 126.2(5)
O3' C1' C2' 117.0(5)
O4' C1' C2' 116.8(4)
N1' C2' C1' 122.1(4)
N1' C2' C3' 106.7(4)
C3' C2' C1' 130.9(5)
N1 C2 C1 121.9(4)
N1 C2 C3 106.5(4)
C3 C2 C1 131.4(4)
C2' C3' H3' 127.6
C2' C3' C4' 104.8(4)
C4' C3' H3' 127.6
C2 C3 H3 127.4
C2 C3 C4 105.1(4)
C4 C3 H3 127.4
N2 C4 C3 111.3(4)
N2 C4 C5 118.2(4)
C3 C4 C5 130.5(4)
N2' C4' C3' 111.4(4)
N2' C4' C5' 117.6(4)
C3' C4' C5' 130.8(4)
O1' C5' C4' 116.7(4)
O2' C5' O1' 124.3(5)
O2' C5' C4' 118.9(4)
O3 C5 O4 124.9(5)
O3 C5 C4 118.6(4)
O4 C5 C4 116.5(4)
O15 C17 Nd2 60.6(3)
O15 C17 O16 119.9(5)
O15 C17 C18 121.5(5)
O16 C17 Nd2 59.7(3)
O16 C17 C18 118.6(5)
C18 C17 Nd2 172.5(4)
C17 C18 H18A 108.5
C17 C18 H18B 109.5
C17 C18 C19 112.8(5)
H18A C18 H18B 109.3
C19 C18 H18A 108.2
C19 C18 H18B 108.5
C18 C19 H19A 107.8
C18 C19 H19B 107.4
H19A C19 H19B 109.6
C20 C19 C18 113.2(5)
C20 C19 H19A 109.7
C20 C19 H19B 109.1
O9 C20 Nd1 59.1(3)
O9 C20 C19 118.5(5)
O10 C20 Nd1 61.1(3)
O10 C20 O9 119.5(5)
O10 C20 C19 122.0(5)
C19 C20 Nd1 170.2(4)
H1WA O1W H1WB 108.7
H2WA O2W H2WB 109.5

loop_
_geom_bond_atom_site_label_1
_geom_bond_atom_site_label_2
_geom_bond_distance
Nd1 O1 2.403(4)
Nd1 O1' 2.486(3)
Nd1 O5 2.481(4)
Nd1 O6 2.500(4)
Nd1 O7 2.542(4)
Nd1 O8 2.437(4)
Nd1 O9 2.489(4)
Nd1 O10 2.533(4)
Nd1 N2' 2.648(4)
Nd1 C20 2.889(5)
Nd2 O4 2.480(3)
Nd2 O4' 2.414(4)
Nd2 O11 2.499(4)
Nd2 O12 2.428(4)
Nd2 O13 2.581(4)
Nd2 O14 2.476(4)
Nd2 O15 2.534(4)
Nd2 O16 2.513(4)
Nd2 N2 2.642(4)
Nd2 C17 2.902(5)
O1 C1 1.257(6)
O1' C5' 1.274(6)
O2 C1 1.250(6)
O2' C5' 1.244(6)
O3' C1' 1.235(7)
O3 C5 1.242(6)
O4 C5 1.273(6)
O4' C1' 1.257(6)
O5 H5A 1.0103
O5 H5B 0.8895
O6 H6A 0.8890
O6 H6B 0.8911
O7 H7A 0.8541
O7 H7B 0.8900
O8 H8A 0.9392
O8 H8B 1.0031
O9 C20 1.265(6)
O10 C20 1.257(6)
O11 H11A 0.8488
O11 H11B 0.8763
O12 H12A 0.9130
O12 H12B 0.9095
O13 H13A 0.9018
O13 H13B 0.8964
O14 H14A 0.8895
O14 H14B 0.8911
O15 C17 1.252(6)
O16 C17 1.268(7)
N1' H1' 0.8600
N1' N2' 1.340(6)
N1' C2' 1.347(6)
N1 H1 0.8600
N1 N2 1.343(6)
N1 C2 1.353(6)
N2' C4' 1.347(6)
N2 C4 1.341(6)
C1 C2 1.492(7)
C1' C2' 1.502(7)
C2' C3' 1.384(7)
C2 C3 1.377(7)
C3' H3' 0.9300
C3' C4' 1.388(7)
C3 H3 0.9300
C3 C4 1.392(7)
C4 C5 1.490(6)
C4' C5' 1.488(7)
C17 C18 1.510(7)
C18 H18A 0.9710
C18 H18B 0.9717
C18 C19 1.515(8)
C19 H19A 0.9697
C19 H19B 0.9718
C19 C20 1.499(7)
O1W H1WA 0.8525
O1W H1WB 0.8531
O2W H2WA 0.8609
O2W H2WB 0.8593

loop_
_geom_torsion_atom_site_label_1
_geom_torsion_atom_site_label_2
_geom_torsion_atom_site_label_3
_geom_torsion_atom_site_label_4
_geom_torsion
Nd1 O1 C1 O2 114.3(7)
Nd1 O1 C1 C2 -65.2(8)
Nd1 O1' C5' O2' -172.9(4)
Nd1 O1' C5' C4' 3.7(6)
Nd1 O9 C20 O10 -10.0(5)
Nd1 O9 C20 C19 169.1(4)
Nd1 O10 C20 O9 9.8(5)
Nd1 O10 C20 C19 -169.2(4)
Nd1 N2' C4' C3' 169.6(3)
Nd1 N2' C4' C5' -6.9(6)
Nd2 O4 C5 O3 -173.4(4)
Nd2 O4 C5 C4 5.7(6)
Nd2 O4' C1' O3' 99.2(8)
Nd2 O4' C1' C2' -79.8(7)
Nd2 O15 C17 O16 7.2(5)
Nd2 O15 C17 C18 -171.7(4)
Nd2 O16 C17 O15 -7.2(5)
Nd2 O16 C17 C18 171.7(4)
Nd2 N2 C4 C3 175.1(3)
Nd2 N2 C4 C5 -3.5(6)
O1 C1 C2 N1 -17.6(8)
O1 C1 C2 C3 158.1(6)
O2 C1 C2 N1 162.9(5)
O2 C1 C2 C3 -21.4(9)
O3' C1' C2' N1' 171.3(6)
O3' C1' C2' C3' -16.1(9)
O4' C1' C2' N1' -9.6(8)
O4' C1' C2' C3' 163.0(5)
O15 C17 C18 C19 -10.3(8)
O16 C17 C18 C19 170.8(5)
N1' N2' C4' C3' 0.2(6)
N1' N2' C4' C5' -176.3(4)
N1' C2' C3' C4' 0.7(6)
N1 N2 C4 C3 0.6(6)
N1 N2 C4 C5 -178.0(4)
N1 C2 C3 C4 0.8(6)
N2' N1' C2' C1' 173.5(5)
N2' N1' C2' C3' -0.6(6)
N2' C4' C5' O1' 2.6(7)
N2' C4' C5' O2' 179.5(5)
N2 N1 C2 C1 176.1(5)
N2 N1 C2 C3 -0.5(6)
N2 C4 C5 O3 178.2(5)
N2 C4 C5 O4 -0.9(7)
C1 C2 C3 C4 -175.4(5)
C1' C2' C3' C4' -172.8(5)
C2' N1' N2' Nd1 -165.6(4)
C2' N1' N2' C4' 0.3(6)
C2' C3' C4' N2' -0.5(6)
C2' C3' C4' C5' 175.3(5)
C2 N1 N2 Nd2 -172.5(4)
C2 N1 N2 C4 0.0(6)
C2 C3 C4 N2 -0.9(6)
C2 C3 C4 C5 177.5(5)
C3' C4' C5' O1' -173.0(5)
C3' C4' C5' O2' 3.8(8)
C3 C4 C5 O3 -0.1(8)
C3 C4 C5 O4 -179.2(5)
C17 C18 C19 C20 -60.1(7)
C18 C19 C20 O9 173.7(5)
C18 C19 C20 O10 -7.3(8)
